data_1551915
loop_
_publ_author_name
'Freund, Robert R. A.'
'Gobrecht, Philipp'
'Rao, Zhigang'
'Gerstmeier, Jana'
'Schlosser, Robin'
'G\"orls, Helmar'
'Werz, Oliver'
'Fischer, Dietmar'
'Arndt, Hans-Dieter'

_publ_section_title
;
 Stereoselective total synthesis of parthenolides indicates target
 selectivity for tubulin carboxypeptidase activity
;
_journal_name_full 'Chemical Science'
_journal_paper_doi 10.1039/C9SC01473J
_journal_year 2019
_chemical_formula_moiety 'C33 H57 Br O5 S Si2'
_chemical_formula_sum 'C33 H57 Br O5 S Si2'
_chemical_formula_weight 701.94
_space_group_IT_number 14
_space_group_name_Hall '-P 2yn'
_space_group_name_H-M_alt 'P 1 21/n 1'
_symmetry_cell_setting monoclinic
_symmetry_space_group_name_Hall '-P 2yn'
_symmetry_space_group_name_H-M 'P 1 21/n 1'
_atom_sites_solution_hydrogens mixed
_atom_sites_solution_primary direct
_atom_sites_solution_secondary difmap
_audit_creation_method SHELXL-97
_audit_update_record
;
2019-03-13 deposited with the CCDC.    2019-06-17 downloaded from the CCDC.
;
_cell_angle_alpha 90
_cell_angle_beta 118.103(1)
_cell_angle_gamma 90
_cell_formula_units_Z 8
_cell_length_a 28.3329(4)
_cell_length_b 9.8848(2)
_cell_length_c 30.0449(4)
_cell_measurement_reflns_used 70579
_cell_measurement_temperature 133(2)
_cell_measurement_theta_max 27.48
_cell_measurement_theta_min 1.36
_cell_volume 7422.5(2)
_computing_cell_refinement DENZO
_computing_data_collection COLLECT
_computing_data_reduction DENZO
_computing_molecular_graphics SHELXTL/PC
_computing_publication_material SHELXL-97
_computing_structure_refinement 'SHELXL-97 (Sheldrick, 2008)'
_computing_structure_solution 'SHELXS-97 (Sheldrick, 2008)'
_diffrn_ambient_temperature 133(2)
_diffrn_measured_fraction_theta_full 0.999
_diffrn_measured_fraction_theta_max 0.999
_diffrn_measurement_device_type KappaCCD
_diffrn_measurement_method 'phi- + omega-scan'
_diffrn_radiation_monochromator graphite
_diffrn_radiation_source 'fine-focus sealed tube'
_diffrn_radiation_type MoK\a
_diffrn_radiation_wavelength 0.71073
_diffrn_reflns_av_R_equivalents 0.0433
_diffrn_reflns_av_sigmaI/netI 0.0472
_diffrn_reflns_limit_h_max 35
_diffrn_reflns_limit_h_min -36
_diffrn_reflns_limit_k_max 8
_diffrn_reflns_limit_k_min -12
_diffrn_reflns_limit_l_max 38
_diffrn_reflns_limit_l_min -39
_diffrn_reflns_number 70579
_diffrn_reflns_theta_full 27.48
_diffrn_reflns_theta_max 27.48
_diffrn_reflns_theta_min 1.36
_exptl_absorpt_coefficient_mu 1.264
_exptl_absorpt_correction_T_max 0.7456
_exptl_absorpt_correction_T_min 0.6697
_exptl_absorpt_correction_type multi-scan
_exptl_absorpt_process_details 'SADABS, Bruker-AXS, 2002'
_exptl_crystal_colour colourless
_exptl_crystal_density_diffrn 1.256
_exptl_crystal_density_method 'not measured'
_exptl_crystal_description prism
_exptl_crystal_F_000 2992
_exptl_crystal_size_max 0.122
_exptl_crystal_size_mid 0.112
_exptl_crystal_size_min 0.108
_refine_diff_density_max 2.293
_refine_diff_density_min -0.605
_refine_diff_density_rms 0.073
_refine_ls_extinction_method none
_refine_ls_goodness_of_fit_ref 1.042
_refine_ls_hydrogen_treatment mixed
_refine_ls_matrix_type full
_refine_ls_number_parameters 797
_refine_ls_number_reflns 16971
_refine_ls_number_restraints 0
_refine_ls_restrained_S_all 1.042
_refine_ls_R_factor_all 0.0685
_refine_ls_R_factor_gt 0.0467
_refine_ls_shift/su_max 0.002
_refine_ls_shift/su_mean 0.000
_refine_ls_structure_factor_coef Fsqd
_refine_ls_weighting_details 'calc w=1/[\s^2^(Fo^2^)+(0.0365P)^2^+10.9735P] where P=(Fo^2^+2Fc^2^)/3'
_refine_ls_weighting_scheme calc
_refine_ls_wR_factor_gt 0.1043
_refine_ls_wR_factor_ref 0.1152
_reflns_number_gt 13131
_reflns_number_total 16971
_reflns_threshold_expression >2sigma(I)
_cod_data_source_file c9sc01473j2.cif
_cod_data_source_block FO6642
_cod_original_sg_symbol_H-M 'P 21/n'
_cod_database_code 1551915

loop_
_symmetry_equiv_pos_as_xyz
'x, y, z'
'-x+1/2, y+1/2, -z+1/2'
'-x, -y, -z'
'x-1/2, -y-1/2, z-1/2'

loop_
_atom_site_label
_atom_site_type_symbol
_atom_site_fract_x
_atom_site_fract_y
_atom_site_fract_z
_atom_site_U_iso_or_equiv
_atom_site_adp_type
_atom_site_occupancy
_atom_site_symmetry_multiplicity
_atom_site_calc_flag
_atom_site_refinement_flags
Br1A Br 0.591254(12) -0.18550(3) 0.572131(12) 0.03570(8) Uani 1 1 d .
S1A S 0.28714(2) 0.42697(6) 0.71194(2) 0.01650(12) Uani 1 1 d .
Si1A Si 0.41926(3) 0.54362(7) 0.54937(3) 0.01867(14) Uani 1 1 d .
Si2A Si 0.31117(3) -0.01678(6) 0.64862(2) 0.01626(13) Uani 1 1 d .
O1A O 0.45538(6) 0.32413(16) 0.70231(6) 0.0183(3) Uani 1 1 d .
O2A O 0.37298(7) 0.57569(16) 0.56669(6) 0.0197(4) Uani 1 1 d .
O3A O 0.32870(6) 0.13288(15) 0.63584(6) 0.0161(3) Uani 1 1 d .
O4A O 0.31356(7) 0.31956(18) 0.74768(6) 0.0234(4) Uani 1 1 d .
O5A O 0.30904(7) 0.56196(18) 0.72476(7) 0.0252(4) Uani 1 1 d .
C1A C 0.41628(9) 0.2249(2) 0.67080(9) 0.0156(4) Uani 1 1 d .
H1AA H 0.4133 0.2147 0.6365 0.019 Uiso 1 1 calc R
C2A C 0.46808(9) 0.1809(2) 0.71233(9) 0.0169(5) Uani 1 1 d .
C3A C 0.51022(9) 0.1346(2) 0.69797(9) 0.0200(5) Uani 1 1 d .
H3AA H 0.5458 0.1407 0.7281 0.024 Uiso 1 1 calc R
H3AB H 0.5101 0.1970 0.6721 0.024 Uiso 1 1 calc R
C4A C 0.50188(10) -0.0100(2) 0.67738(10) 0.0211(5) Uani 1 1 d .
H4AA H 0.4995 -0.0726 0.7020 0.025 Uiso 1 1 calc R
H4AB H 0.4678 -0.0152 0.6455 0.025 Uiso 1 1 calc R
C5A C 0.54738(10) -0.0525(2) 0.66778(10) 0.0222(5) Uani 1 1 d .
H5AA H 0.5744 -0.1077 0.6927 0.027 Uiso 1 1 calc R
C6A C 0.55323(10) -0.0198(2) 0.62754(10) 0.0219(5) Uani 1 1 d .
C7A C 0.60384(11) -0.0574(3) 0.62715(11) 0.0283(6) Uani 1 1 d .
H7AA H 0.6286 -0.0991 0.6599 0.034 Uiso 1 1 calc R
H7AB H 0.6211 0.0253 0.6230 0.034 Uiso 1 1 calc R
C8A C 0.51386(12) 0.0605(3) 0.58350(11) 0.0349(7) Uani 1 1 d .
H8AA H 0.4799 0.0655 0.5846 0.052 Uiso 1 1 calc R
H8AB H 0.5081 0.0166 0.5521 0.052 Uiso 1 1 calc R
H8AC H 0.5278 0.1521 0.5850 0.052 Uiso 1 1 calc R
C9A C 0.47539(10) 0.1344(3) 0.76258(9) 0.0226(5) Uani 1 1 d .
H9AA H 0.4448 0.1640 0.7670 0.034 Uiso 1 1 calc R
H9AB H 0.5084 0.1733 0.7894 0.034 Uiso 1 1 calc R
H9AC H 0.4778 0.0355 0.7643 0.034 Uiso 1 1 calc R
C10A C 0.36300(9) 0.2304(2) 0.67106(9) 0.0146(4) Uani 1 1 d .
H10A H 0.3681 0.2088 0.7056 0.018 Uiso 1 1 calc R
C11A C 0.33864(9) 0.3737(2) 0.65511(8) 0.0141(4) Uani 1 1 d .
H11A H 0.3629 0.4377 0.6819 0.017 Uiso 1 1 calc R
C12A C 0.33550(9) 0.4211(2) 0.60573(9) 0.0166(5) Uani 1 1 d .
C13A C 0.29969(11) 0.3774(3) 0.56091(10) 0.0232(5) Uani 1 1 d .
C14A C 0.37688(10) 0.5269(2) 0.61269(9) 0.0179(5) Uani 1 1 d .
H14A H 0.3730 0.6041 0.6317 0.021 Uiso 1 1 calc R
H14B H 0.4130 0.4879 0.6332 0.021 Uiso 1 1 calc R
C15A C 0.39869(10) 0.6416(3) 0.48957(9) 0.0233(5) Uani 1 1 d .
C16A C 0.34150(12) 0.6093(5) 0.45138(12) 0.0560(11) Uani 1 1 d .
H16A H 0.3317 0.6608 0.4204 0.084 Uiso 1 1 calc R
H16B H 0.3176 0.6341 0.4653 0.084 Uiso 1 1 calc R
H16C H 0.3382 0.5123 0.4438 0.084 Uiso 1 1 calc R
C17A C 0.43574(11) 0.6077(3) 0.46697(10) 0.0297(6) Uani 1 1 d .
H17A H 0.4249 0.6601 0.4360 0.044 Uiso 1 1 calc R
H17B H 0.4333 0.5109 0.4592 0.044 Uiso 1 1 calc R
H17C H 0.4727 0.6305 0.4913 0.044 Uiso 1 1 calc R
C18A C 0.40397(16) 0.7944(3) 0.50159(15) 0.0510(10) Uani 1 1 d .
H18A H 0.3926 0.8460 0.4703 0.076 Uiso 1 1 calc R
H18B H 0.4413 0.8159 0.5251 0.076 Uiso 1 1 calc R
H18C H 0.3813 0.8183 0.5169 0.076 Uiso 1 1 calc R
C19A C 0.48604(12) 0.5957(4) 0.59995(11) 0.0483(9) Uani 1 1 d .
H19A H 0.4956 0.5405 0.6301 0.072 Uiso 1 1 calc R
H19B H 0.4850 0.6913 0.6081 0.072 Uiso 1 1 calc R
H19C H 0.5128 0.5827 0.5884 0.072 Uiso 1 1 calc R
C20A C 0.42060(16) 0.3586(3) 0.53889(14) 0.0473(9) Uani 1 1 d .
H20A H 0.4269 0.3098 0.5696 0.071 Uiso 1 1 calc R
H20B H 0.4494 0.3380 0.5306 0.071 Uiso 1 1 calc R
H20C H 0.3862 0.3304 0.5110 0.071 Uiso 1 1 calc R
C21A C 0.27651(10) -0.1051(2) 0.58604(9) 0.0205(5) Uani 1 1 d .
C22A C 0.22722(11) -0.0261(3) 0.54914(11) 0.0346(7) Uani 1 1 d .
H22A H 0.2089 -0.0760 0.5173 0.052 Uiso 1 1 calc R
H22B H 0.2382 0.0628 0.5428 0.052 Uiso 1 1 calc R
H22C H 0.2029 -0.0142 0.5636 0.052 Uiso 1 1 calc R
C23A C 0.25863(11) -0.2468(3) 0.59378(11) 0.0286(6) Uani 1 1 d .
H23A H 0.2430 -0.2963 0.5617 0.043 Uiso 1 1 calc R
H23B H 0.2319 -0.2375 0.6056 0.043 Uiso 1 1 calc R
H23C H 0.2896 -0.2966 0.6190 0.043 Uiso 1 1 calc R
C24A C 0.31530(13) -0.1189(3) 0.56374(11) 0.0329(6) Uani 1 1 d .
H24A H 0.2976 -0.1676 0.5316 0.049 Uiso 1 1 calc R
H24B H 0.3471 -0.1692 0.5873 0.049 Uiso 1 1 calc R
H24C H 0.3259 -0.0287 0.5581 0.049 Uiso 1 1 calc R
C25A C 0.37118(10) -0.1136(3) 0.69379(10) 0.0271(6) Uani 1 1 d .
H25A H 0.3889 -0.0648 0.7259 0.041 Uiso 1 1 calc R
H25B H 0.3960 -0.1236 0.6798 0.041 Uiso 1 1 calc R
H25C H 0.3601 -0.2032 0.6994 0.041 Uiso 1 1 calc R
C26A C 0.26520(11) 0.0072(3) 0.67634(11) 0.0273(6) Uani 1 1 d .
H26A H 0.2833 0.0605 0.7074 0.041 Uiso 1 1 calc R
H26B H 0.2552 -0.0812 0.6841 0.041 Uiso 1 1 calc R
H26C H 0.2330 0.0550 0.6521 0.041 Uiso 1 1 calc R
C27A C 0.28337(9) 0.3834(2) 0.65302(8) 0.0156(4) Uani 1 1 d .
H27A H 0.2648 0.2954 0.6418 0.019 Uiso 1 1 calc R
H27B H 0.2617 0.4523 0.6277 0.019 Uiso 1 1 calc R
C28A C 0.21917(9) 0.4315(2) 0.69830(9) 0.0170(5) Uani 1 1 d .
C29A C 0.19144(10) 0.5535(3) 0.68427(9) 0.0206(5) Uani 1 1 d .
H29A H 0.2087 0.6338 0.6821 0.025 Uiso 1 1 calc R
C30A C 0.13801(10) 0.5556(3) 0.67350(10) 0.0250(5) Uani 1 1 d .
H30A H 0.1185 0.6380 0.6643 0.030 Uiso 1 1 calc R
C31A C 0.11332(10) 0.4367(3) 0.67625(10) 0.0258(6) Uani 1 1 d .
H31A H 0.0766 0.4381 0.6681 0.031 Uiso 1 1 calc R
C32A C 0.14172(11) 0.3160(3) 0.69085(10) 0.0266(6) Uani 1 1 d .
H32A H 0.1246 0.2356 0.6931 0.032 Uiso 1 1 calc R
C33A C 0.19513(10) 0.3129(2) 0.70211(9) 0.0210(5) Uani 1 1 d .
H33A H 0.2149 0.2310 0.7123 0.025 Uiso 1 1 calc R
Br1B Br -0.099164(14) 1.16780(3) 0.430607(13) 0.04270(9) Uani 1 1 d .
S1B S 0.20717(2) 0.60635(6) 0.28391(2) 0.01817(12) Uani 1 1 d .
Si1B Si 0.07698(3) 0.44321(7) 0.44661(2) 0.01621(13) Uani 1 1 d .
Si2B Si 0.16153(3) 1.04219(7) 0.36105(3) 0.01913(14) Uani 1 1 d .
O1B O 0.03757(6) 0.67477(16) 0.29517(6) 0.0196(3) Uani 1 1 d .
O2B O 0.12605(6) 0.42846(16) 0.43170(6) 0.0181(3) Uani 1 1 d .
O3B O 0.16289(6) 0.87575(16) 0.35881(6) 0.0188(3) Uani 1 1 d .
O4B O 0.18126(7) 0.7195(2) 0.25104(7) 0.0275(4) Uani 1 1 d .
O5B O 0.18504(7) 0.47352(19) 0.26731(7) 0.0287(4) Uani 1 1 d .
C1B C 0.07522(9) 0.7778(2) 0.32595(9) 0.0162(5) Uani 1 1 d .
H1BA H 0.0786 0.7874 0.3605 0.019 Uiso 1 1 calc R
C2B C 0.02206(9) 0.8169(2) 0.28441(9) 0.0179(5) Uani 1 1 d .
C3B C -0.02064(9) 0.8558(2) 0.29891(9) 0.0202(5) Uani 1 1 d .
H3BA H -0.0179 0.7950 0.3262 0.024 Uiso 1 1 calc R
H3BB H -0.0562 0.8413 0.2695 0.024 Uiso 1 1 calc R
C4B C -0.01690(10) 1.0028(2) 0.31664(10) 0.0219(5) Uani 1 1 d .
H4BA H 0.0184 1.0183 0.3464 0.026 Uiso 1 1 calc R
H4BB H -0.0202 1.0647 0.2894 0.026 Uiso 1 1 calc R
C5B C -0.06060(10) 1.0325(3) 0.33027(10) 0.0234(5) Uani 1 1 d .
H5BA H -0.0926 1.0711 0.3046 0.028 Uiso 1 1 calc R
C6B C -0.05877(10) 1.0101(2) 0.37473(10) 0.0236(5) Uani 1 1 d .
C7B C -0.10848(12) 1.0306(3) 0.37930(12) 0.0345(7) Uani 1 1 d .
H7BA H -0.1190 0.9436 0.3884 0.041 Uiso 1 1 calc R
H7BB H -0.1378 1.0592 0.3462 0.041 Uiso 1 1 calc R
C8B C -0.01110(12) 0.9581(3) 0.42085(11) 0.0363(7) Uani 1 1 d .
H8BA H 0.0199 0.9553 0.4147 0.054 Uiso 1 1 calc R
H8BB H -0.0186 0.8669 0.4286 0.054 Uiso 1 1 calc R
H8BC H -0.0034 1.0182 0.4494 0.054 Uiso 1 1 calc R
C9B C 0.01352(10) 0.8640(2) 0.23383(9) 0.0217(5) Uani 1 1 d .
H9BA H 0.0446 0.8395 0.2295 0.033 Uiso 1 1 calc R
H9BB H 0.0090 0.9625 0.2316 0.033 Uiso 1 1 calc R
H9BC H -0.0186 0.8210 0.2074 0.033 Uiso 1 1 calc R
C10B C 0.12801(9) 0.7780(2) 0.32477(9) 0.0154(4) Uani 1 1 d .
H10B H 0.1217 0.7990 0.2898 0.018 Uiso 1 1 calc R
C11B C 0.15445(9) 0.6372(2) 0.34093(8) 0.0146(4) Uani 1 1 d .
H11B H 0.1314 0.5710 0.3144 0.017 Uiso 1 1 calc R
C12B C 0.15869(9) 0.5893(2) 0.39086(9) 0.0153(4) Uani 1 1 d .
C13B C 0.19242(10) 0.6402(3) 0.43495(10) 0.0231(5) Uani 1 1 d .
C14B C 0.12110(9) 0.4750(2) 0.38500(9) 0.0172(5) Uani 1 1 d .
H14C H 0.0839 0.5055 0.3634 0.021 Uiso 1 1 calc R
H14D H 0.1282 0.3987 0.3676 0.021 Uiso 1 1 calc R
C15B C 0.10645(10) 0.3846(3) 0.51374(9) 0.0213(5) Uani 1 1 d .
C16B C 0.15272(11) 0.4785(4) 0.54741(11) 0.0389(7) Uani 1 1 d .
H16D H 0.1672 0.4504 0.5827 0.058 Uiso 1 1 calc R
H16E H 0.1396 0.5717 0.5437 0.058 Uiso 1 1 calc R
H16F H 0.1809 0.4734 0.5374 0.058 Uiso 1 1 calc R
C17B C 0.12793(14) 0.2405(3) 0.51920(12) 0.0428(8) Uani 1 1 d .
H17D H 0.1438 0.2128 0.5546 0.064 Uiso 1 1 calc R
H17E H 0.1552 0.2372 0.5079 0.064 Uiso 1 1 calc R
H17F H 0.0985 0.1790 0.4985 0.064 Uiso 1 1 calc R
C18B C 0.06387(11) 0.3892(3) 0.53161(10) 0.0312(6) Uani 1 1 d .
H18D H 0.0791 0.3544 0.5662 0.047 Uiso 1 1 calc R
H18E H 0.0332 0.3333 0.5093 0.047 Uiso 1 1 calc R
H18F H 0.0521 0.4828 0.5308 0.047 Uiso 1 1 calc R
C19B C 0.01927(11) 0.3365(3) 0.40404(10) 0.0358(7) Uani 1 1 d .
H19D H 0.0056 0.3679 0.3692 0.054 Uiso 1 1 calc R
H19E H -0.0090 0.3433 0.4139 0.054 Uiso 1 1 calc R
H19F H 0.0308 0.2421 0.4065 0.054 Uiso 1 1 calc R
C20B C 0.05467(12) 0.6221(3) 0.43929(12) 0.0352(7) Uani 1 1 d .
H20D H 0.0378 0.6471 0.4035 0.053 Uiso 1 1 calc R
H20E H 0.0856 0.6807 0.4584 0.053 Uiso 1 1 calc R
H20F H 0.0288 0.6329 0.4521 0.053 Uiso 1 1 calc R
C21B C 0.23148(10) 1.0982(3) 0.37865(10) 0.0247(5) Uani 1 1 d .
C22B C 0.24393(13) 1.0634(4) 0.33524(13) 0.0425(8) Uani 1 1 d .
H22D H 0.2811 1.0874 0.3451 0.064 Uiso 1 1 calc R
H22E H 0.2199 1.1144 0.3050 0.064 Uiso 1 1 calc R
H22F H 0.2387 0.9663 0.3281 0.064 Uiso 1 1 calc R
C23B C 0.27170(11) 1.0260(3) 0.42748(12) 0.0374(7) Uani 1 1 d .
H23D H 0.3081 1.0546 0.4362 0.056 Uiso 1 1 calc R
H23E H 0.2685 0.9279 0.4222 0.056 Uiso 1 1 calc R
H23F H 0.2639 1.0498 0.4550 0.056 Uiso 1 1 calc R
C24B C 0.23780(12) 1.2519(3) 0.38876(13) 0.0365(7) Uani 1 1 d .
H24D H 0.2746 1.2788 0.3982 0.055 Uiso 1 1 calc R
H24E H 0.2298 1.2740 0.4163 0.055 Uiso 1 1 calc R
H24F H 0.2130 1.3006 0.3582 0.055 Uiso 1 1 calc R
C25B C 0.11344(10) 1.1168(3) 0.29942(10) 0.0255(5) Uani 1 1 d .
H25D H 0.0770 1.1078 0.2949 0.038 Uiso 1 1 calc R
H25E H 0.1162 1.0691 0.2721 0.038 Uiso 1 1 calc R
H25F H 0.1218 1.2127 0.2988 0.038 Uiso 1 1 calc R
C26B C 0.14297(11) 1.0887(3) 0.41082(10) 0.0290(6) Uani 1 1 d .
H26D H 0.1078 1.0507 0.4023 0.043 Uiso 1 1 calc R
H26E H 0.1417 1.1874 0.4130 0.043 Uiso 1 1 calc R
H26F H 0.1697 1.0523 0.4434 0.043 Uiso 1 1 calc R
C27B C 0.21012(9) 0.6355(2) 0.34350(8) 0.0157(4) Uani 1 1 d .
H27C H 0.2321 0.5639 0.3673 0.019 Uiso 1 1 calc R
H27D H 0.2280 0.7233 0.3569 0.019 Uiso 1 1 calc R
C28B C 0.27525(9) 0.6043(2) 0.29830(9) 0.0179(5) Uani 1 1 d .
C29B C 0.30348(10) 0.4835(3) 0.31251(10) 0.0233(5) Uani 1 1 d .
H29B H 0.2863 0.4022 0.3139 0.028 Uiso 1 1 calc R
C30B C 0.35716(11) 0.4832(3) 0.32469(10) 0.0258(6) Uani 1 1 d .
H30B H 0.3771 0.4014 0.3345 0.031 Uiso 1 1 calc R
C31B C 0.38174(10) 0.6024(3) 0.32252(9) 0.0244(5) Uani 1 1 d .
H31B H 0.4186 0.6021 0.3313 0.029 Uiso 1 1 calc R
C32B C 0.35294(10) 0.7224(3) 0.30768(10) 0.0234(5) Uani 1 1 d .
H32B H 0.3700 0.8033 0.3058 0.028 Uiso 1 1 calc R
C33B C 0.29944(10) 0.7242(3) 0.29562(9) 0.0210(5) Uani 1 1 d .
H33B H 0.2795 0.8061 0.2857 0.025 Uiso 1 1 calc R
H13A H 0.2747(12) 0.309(3) 0.5579(11) 0.028(8) Uiso 1 1 d .
H13C H 0.2159(12) 0.709(3) 0.4387(12) 0.036(9) Uiso 1 1 d .
H13B H 0.2988(11) 0.410(3) 0.5314(11) 0.022(7) Uiso 1 1 d .
H13D H 0.1948(12) 0.606(3) 0.4651(11) 0.031(8) Uiso 1 1 d .

loop_
_atom_site_aniso_label
_atom_site_aniso_U_11
_atom_site_aniso_U_22
_atom_site_aniso_U_33
_atom_site_aniso_U_23
_atom_site_aniso_U_13
_atom_site_aniso_U_12
Br1A 0.04064(17) 0.03564(16) 0.04146(18) -0.01139(13) 0.02811(15) -0.00411(13)
S1A 0.0161(3) 0.0179(3) 0.0164(3) -0.0015(2) 0.0085(2) -0.0005(2)
Si1A 0.0172(3) 0.0242(3) 0.0169(3) 0.0042(3) 0.0099(3) 0.0045(3)
Si2A 0.0176(3) 0.0140(3) 0.0178(3) 0.0005(2) 0.0088(3) -0.0005(2)
O1A 0.0159(8) 0.0134(8) 0.0224(9) -0.0012(7) 0.0064(7) -0.0012(6)
O2A 0.0227(9) 0.0196(8) 0.0229(9) 0.0076(7) 0.0157(7) 0.0046(7)
O3A 0.0171(8) 0.0136(7) 0.0158(8) -0.0002(6) 0.0064(7) -0.0023(6)
O4A 0.0217(9) 0.0289(9) 0.0189(9) 0.0064(7) 0.0091(7) 0.0054(7)
O5A 0.0249(9) 0.0223(9) 0.0313(10) -0.0093(8) 0.0156(8) -0.0057(7)
C1A 0.0170(11) 0.0133(10) 0.0168(11) -0.0014(9) 0.0081(9) -0.0014(9)
C2A 0.0156(11) 0.0144(11) 0.0194(12) -0.0007(9) 0.0073(9) 0.0001(9)
C3A 0.0156(11) 0.0198(12) 0.0240(13) -0.0011(10) 0.0088(10) 0.0006(9)
C4A 0.0226(12) 0.0182(11) 0.0260(13) -0.0023(10) 0.0144(11) 0.0000(10)
C5A 0.0212(12) 0.0203(12) 0.0248(13) -0.0013(10) 0.0105(11) 0.0050(10)
C6A 0.0191(12) 0.0201(12) 0.0271(13) -0.0031(10) 0.0113(11) -0.0015(10)
C7A 0.0266(14) 0.0318(14) 0.0308(15) -0.0094(12) 0.0169(12) -0.0032(11)
C8A 0.0344(16) 0.0390(16) 0.0346(16) 0.0112(13) 0.0189(13) 0.0073(13)
C9A 0.0224(13) 0.0232(12) 0.0185(12) 0.0004(10) 0.0067(10) 0.0027(10)
C10A 0.0152(11) 0.0128(10) 0.0153(11) 0.0007(8) 0.0068(9) 0.0004(8)
C11A 0.0132(10) 0.0138(10) 0.0167(11) -0.0001(9) 0.0082(9) -0.0016(8)
C12A 0.0192(11) 0.0141(10) 0.0200(12) 0.0047(9) 0.0122(10) 0.0041(9)
C13A 0.0244(13) 0.0271(13) 0.0197(13) 0.0039(11) 0.0119(11) -0.0024(11)
C14A 0.0208(12) 0.0176(11) 0.0196(12) 0.0026(9) 0.0132(10) 0.0012(9)
C15A 0.0197(12) 0.0333(14) 0.0201(12) 0.0093(11) 0.0121(10) 0.0057(11)
C16A 0.0225(15) 0.109(3) 0.0283(17) 0.0232(19) 0.0051(13) -0.0004(18)
C17A 0.0319(15) 0.0403(16) 0.0242(14) 0.0078(12) 0.0194(12) 0.0050(12)
C18A 0.079(3) 0.0329(17) 0.068(2) 0.0199(16) 0.057(2) 0.0159(17)
C19A 0.0237(15) 0.097(3) 0.0235(15) -0.0003(17) 0.0106(13) -0.0069(17)
C20A 0.085(3) 0.0247(15) 0.062(2) 0.0133(15) 0.060(2) 0.0180(16)
C21A 0.0239(13) 0.0164(11) 0.0199(12) -0.0012(9) 0.0093(10) -0.0009(10)
C22A 0.0320(15) 0.0281(14) 0.0285(15) 0.0024(12) 0.0015(12) -0.0008(12)
C23A 0.0310(14) 0.0174(12) 0.0331(15) -0.0035(11) 0.0115(12) -0.0037(11)
C24A 0.0502(18) 0.0255(14) 0.0331(16) -0.0035(12) 0.0281(14) 0.0027(13)
C25A 0.0252(13) 0.0240(13) 0.0268(14) 0.0072(11) 0.0078(11) 0.0009(11)
C26A 0.0331(15) 0.0261(13) 0.0318(15) -0.0016(11) 0.0228(13) -0.0029(11)
C27A 0.0159(11) 0.0167(11) 0.0146(11) -0.0006(9) 0.0076(9) 0.0000(9)
C28A 0.0185(11) 0.0224(12) 0.0140(11) -0.0027(9) 0.0108(9) 0.0005(9)
C29A 0.0220(12) 0.0228(12) 0.0193(12) -0.0009(10) 0.0116(10) 0.0002(10)
C30A 0.0249(13) 0.0286(13) 0.0221(13) 0.0031(11) 0.0115(11) 0.0099(11)
C31A 0.0180(12) 0.0401(15) 0.0214(13) -0.0021(11) 0.0110(10) -0.0005(11)
C32A 0.0272(14) 0.0283(13) 0.0301(14) -0.0026(11) 0.0183(12) -0.0049(11)
C33A 0.0239(13) 0.0207(12) 0.0231(13) -0.0015(10) 0.0149(11) 0.0005(10)
Br1B 0.0540(2) 0.03727(17) 0.0568(2) -0.00554(15) 0.04261(18) 0.00399(15)
S1B 0.0169(3) 0.0222(3) 0.0167(3) -0.0024(2) 0.0090(2) -0.0003(2)
Si1B 0.0157(3) 0.0187(3) 0.0155(3) 0.0023(2) 0.0084(3) 0.0015(2)
Si2B 0.0201(3) 0.0154(3) 0.0219(3) 0.0006(3) 0.0099(3) 0.0001(3)
O1B 0.0164(8) 0.0134(8) 0.0242(9) -0.0015(7) 0.0056(7) 0.0006(6)
O2B 0.0199(8) 0.0195(8) 0.0192(8) 0.0054(7) 0.0127(7) 0.0044(7)
O3B 0.0171(8) 0.0132(8) 0.0229(9) -0.0006(7) 0.0067(7) -0.0004(6)
O4B 0.0237(9) 0.0383(11) 0.0217(9) 0.0099(8) 0.0117(8) 0.0082(8)
O5B 0.0246(10) 0.0309(10) 0.0330(10) -0.0162(8) 0.0156(8) -0.0075(8)
C1B 0.0169(11) 0.0133(10) 0.0180(11) -0.0006(9) 0.0080(9) -0.0006(9)
C2B 0.0175(11) 0.0146(11) 0.0185(12) -0.0014(9) 0.0058(10) 0.0018(9)
C3B 0.0168(11) 0.0186(11) 0.0241(13) 0.0006(10) 0.0087(10) 0.0005(9)
C4B 0.0224(12) 0.0215(12) 0.0245(13) -0.0013(10) 0.0133(11) 0.0004(10)
C5B 0.0164(12) 0.0248(13) 0.0263(13) -0.0045(10) 0.0077(10) 0.0012(10)
C6B 0.0227(13) 0.0178(12) 0.0341(14) -0.0031(11) 0.0164(11) -0.0008(10)
C7B 0.0329(16) 0.0320(15) 0.0497(18) -0.0093(14) 0.0286(15) -0.0045(12)
C8B 0.0416(17) 0.0381(16) 0.0355(16) 0.0146(13) 0.0234(14) 0.0140(14)
C9B 0.0207(12) 0.0201(12) 0.0188(12) -0.0001(10) 0.0047(10) 0.0045(10)
C10B 0.0164(11) 0.0130(10) 0.0160(11) -0.0002(9) 0.0071(9) -0.0011(9)
C11B 0.0150(11) 0.0133(10) 0.0157(11) -0.0001(9) 0.0075(9) 0.0000(8)
C12B 0.0184(11) 0.0136(10) 0.0171(11) 0.0017(9) 0.0109(9) 0.0032(9)
C13B 0.0239(13) 0.0261(13) 0.0192(13) -0.0002(10) 0.0100(11) -0.0048(11)
C14B 0.0203(12) 0.0172(11) 0.0176(12) 0.0010(9) 0.0119(10) -0.0003(9)
C15B 0.0207(12) 0.0284(13) 0.0162(12) 0.0044(10) 0.0098(10) 0.0077(10)
C16B 0.0224(14) 0.064(2) 0.0242(14) -0.0083(14) 0.0060(12) -0.0015(14)
C17B 0.063(2) 0.0360(17) 0.0378(18) 0.0178(14) 0.0311(17) 0.0240(16)
C18B 0.0274(14) 0.0504(18) 0.0212(13) 0.0081(12) 0.0161(12) 0.0072(13)
C19B 0.0267(14) 0.056(2) 0.0237(14) -0.0069(13) 0.0110(12) -0.0143(14)
C20B 0.0421(17) 0.0298(14) 0.0485(18) 0.0153(13) 0.0335(15) 0.0164(13)
C21B 0.0217(13) 0.0199(12) 0.0324(14) 0.0038(11) 0.0127(11) -0.0004(10)
C22B 0.0365(17) 0.054(2) 0.053(2) 0.0052(16) 0.0339(16) 0.0004(15)
C23B 0.0179(13) 0.0348(16) 0.0469(18) 0.0124(14) 0.0048(12) -0.0033(12)
C24B 0.0273(15) 0.0203(13) 0.058(2) 0.0020(13) 0.0173(15) -0.0055(11)
C25B 0.0275(14) 0.0225(12) 0.0239(13) 0.0042(10) 0.0099(11) 0.0041(11)
C26B 0.0348(15) 0.0295(14) 0.0273(14) -0.0014(11) 0.0184(12) 0.0017(12)
C27B 0.0170(11) 0.0146(10) 0.0165(11) 0.0014(9) 0.0088(9) 0.0015(9)
C28B 0.0190(12) 0.0215(12) 0.0156(11) -0.0024(9) 0.0102(10) 0.0000(9)
C29B 0.0245(13) 0.0197(12) 0.0280(14) -0.0012(10) 0.0143(11) -0.0016(10)
C30B 0.0266(14) 0.0237(13) 0.0293(14) 0.0019(11) 0.0149(12) 0.0074(11)
C31B 0.0204(12) 0.0327(14) 0.0215(13) 0.0015(11) 0.0111(11) 0.0019(11)
C32B 0.0239(13) 0.0252(12) 0.0241(13) 0.0008(10) 0.0138(11) -0.0033(10)
C33B 0.0246(13) 0.0203(12) 0.0214(13) 0.0016(10) 0.0136(11) 0.0023(10)

loop_
_atom_type_symbol
_atom_type_description
_atom_type_scat_dispersion_real
_atom_type_scat_dispersion_imag
_atom_type_scat_source
C C 0.0033 0.0016 'International Tables Vol C Tables 4.2.6.8 and 6.1.1.4'
H H 0.0000 0.0000 'International Tables Vol C Tables 4.2.6.8 and 6.1.1.4'
O O 0.0106 0.0060 'International Tables Vol C Tables 4.2.6.8 and 6.1.1.4'
Si Si 0.0817 0.0704 'International Tables Vol C Tables 4.2.6.8 and 6.1.1.4'
S S 0.1246 0.1234 'International Tables Vol C Tables 4.2.6.8 and 6.1.1.4'
Br Br -0.2901 2.4595 'International Tables Vol C Tables 4.2.6.8 and 6.1.1.4'

loop_
_geom_angle_atom_site_label_1
_geom_angle_atom_site_label_2
_geom_angle_atom_site_label_3
_geom_angle
O4A S1A O5A 118.27(11)
O4A S1A C28A 108.49(11)
O5A S1A C28A 108.79(11)
O4A S1A C27A 109.27(11)
O5A S1A C27A 107.83(11)
C28A S1A C27A 103.14(11)
O2A Si1A C19A 110.06(12)
O2A Si1A C20A 108.93(12)
C19A Si1A C20A 108.49(19)
O2A Si1A C15A 105.53(10)
C19A Si1A C15A 112.21(14)
C20A Si1A C15A 111.57(14)
O3A Si2A C26A 109.76(10)
O3A Si2A C25A 110.84(10)
C26A Si2A C25A 109.26(13)
O3A Si2A C21A 104.76(10)
C26A Si2A C21A 111.18(12)
C25A Si2A C21A 110.98(12)
C1A O1A C2A 61.01(14)
C14A O2A Si1A 122.16(15)
C10A O3A Si2A 127.21(14)
O1A C1A C2A 59.79(14)
O1A C1A C10A 115.46(18)
C2A C1A C10A 127.1(2)
O1A C1A H1AA 114.2
C2A C1A H1AA 114.2
C10A C1A H1AA 114.2
O1A C2A C1A 59.19(14)
O1A C2A C9A 114.21(19)
C1A C2A C9A 123.6(2)
O1A C2A C3A 112.63(19)
C1A C2A C3A 116.8(2)
C9A C2A C3A 116.1(2)
C2A C3A C4A 113.81(19)
C2A C3A H3AA 108.8
C4A C3A H3AA 108.8
C2A C3A H3AB 108.8
C4A C3A H3AB 108.8
H3AA C3A H3AB 107.7
C5A C4A C3A 110.8(2)
C5A C4A H4AA 109.5
C3A C4A H4AA 109.5
C5A C4A H4AB 109.5
C3A C4A H4AB 109.5
H4AA C4A H4AB 108.1
C6A C5A C4A 126.0(2)
C6A C5A H5AA 117.0
C4A C5A H5AA 117.0
C5A C6A C7A 118.6(2)
C5A C6A C8A 124.8(2)
C7A C6A C8A 116.5(2)
C6A C7A Br1A 111.85(18)
C6A C7A H7AA 109.2
Br1A C7A H7AA 109.2
C6A C7A H7AB 109.2
Br1A C7A H7AB 109.2
H7AA C7A H7AB 107.9
C6A C8A H8AA 109.5
C6A C8A H8AB 109.5
H8AA C8A H8AB 109.5
C6A C8A H8AC 109.5
H8AA C8A H8AC 109.5
H8AB C8A H8AC 109.5
C2A C9A H9AA 109.5
C2A C9A H9AB 109.5
H9AA C9A H9AB 109.5
C2A C9A H9AC 109.5
H9AA C9A H9AC 109.5
H9AB C9A H9AC 109.5
O3A C10A C1A 107.77(18)
O3A C10A C11A 109.90(17)
C1A C10A C11A 109.32(18)
O3A C10A H10A 109.9
C1A C10A H10A 109.9
C11A C10A H10A 109.9
C12A C11A C27A 110.50(18)
C12A C11A C10A 113.39(18)
C27A C11A C10A 111.49(18)
C12A C11A H11A 107.0
C27A C11A H11A 107.0
C10A C11A H11A 107.0
C13A C12A C14A 122.8(2)
C13A C12A C11A 124.0(2)
C14A C12A C11A 113.2(2)
C12A C13A H13A 120.5(17)
C12A C13A H13B 121.5(17)
H13A C13A H13B 118(2)
O2A C14A C12A 113.7(2)
O2A C14A H14A 108.8
C12A C14A H14A 108.8
O2A C14A H14B 108.8
C12A C14A H14B 108.8
H14A C14A H14B 107.7
C16A C15A C17A 109.3(2)
C16A C15A C18A 109.6(3)
C17A C15A C18A 107.8(2)
C16A C15A Si1A 110.8(2)
C17A C15A Si1A 110.06(17)
C18A C15A Si1A 109.2(2)
C15A C16A H16A 109.5
C15A C16A H16B 109.5
H16A C16A H16B 109.5
C15A C16A H16C 109.5
H16A C16A H16C 109.5
H16B C16A H16C 109.5
C15A C17A H17A 109.5
C15A C17A H17B 109.5
H17A C17A H17B 109.5
C15A C17A H17C 109.5
H17A C17A H17C 109.5
H17B C17A H17C 109.5
C15A C18A H18A 109.5
C15A C18A H18B 109.5
H18A C18A H18B 109.5
C15A C18A H18C 109.5
H18A C18A H18C 109.5
H18B C18A H18C 109.5
Si1A C19A H19A 109.5
Si1A C19A H19B 109.5
H19A C19A H19B 109.5
Si1A C19A H19C 109.5
H19A C19A H19C 109.5
H19B C19A H19C 109.5
Si1A C20A H20A 109.5
Si1A C20A H20B 109.5
H20A C20A H20B 109.5
Si1A C20A H20C 109.5
H20A C20A H20C 109.5
H20B C20A H20C 109.5
C22A C21A C24A 109.0(2)
C22A C21A C23A 108.7(2)
C24A C21A C23A 109.7(2)
C22A C21A Si2A 110.94(18)
C24A C21A Si2A 109.48(18)
C23A C21A Si2A 108.97(17)
C21A C22A H22A 109.5
C21A C22A H22B 109.5
H22A C22A H22B 109.5
C21A C22A H22C 109.5
H22A C22A H22C 109.5
H22B C22A H22C 109.5
C21A C23A H23A 109.5
C21A C23A H23B 109.5
H23A C23A H23B 109.5
C21A C23A H23C 109.5
H23A C23A H23C 109.5
H23B C23A H23C 109.5
C21A C24A H24A 109.5
C21A C24A H24B 109.5
H24A C24A H24B 109.5
C21A C24A H24C 109.5
H24A C24A H24C 109.5
H24B C24A H24C 109.5
Si2A C25A H25A 109.5
Si2A C25A H25B 109.5
H25A C25A H25B 109.5
Si2A C25A H25C 109.5
H25A C25A H25C 109.5
H25B C25A H25C 109.5
Si2A C26A H26A 109.5
Si2A C26A H26B 109.5
H26A C26A H26B 109.5
Si2A C26A H26C 109.5
H26A C26A H26C 109.5
H26B C26A H26C 109.5
C11A C27A S1A 113.08(16)
C11A C27A H27A 109.0
S1A C27A H27A 109.0
C11A C27A H27B 109.0
S1A C27A H27B 109.0
H27A C27A H27B 107.8
C33A C28A C29A 121.9(2)
C33A C28A S1A 118.83(18)
C29A C28A S1A 119.30(18)
C30A C29A C28A 118.7(2)
C30A C29A H29A 120.6
C28A C29A H29A 120.6
C31A C30A C29A 119.8(2)
C31A C30A H30A 120.1
C29A C30A H30A 120.1
C30A C31A C32A 120.8(2)
C30A C31A H31A 119.6
C32A C31A H31A 119.6
C33A C32A C31A 119.9(2)
C33A C32A H32A 120.0
C31A C32A H32A 120.0
C32A C33A C28A 118.9(2)
C32A C33A H33A 120.6
C28A C33A H33A 120.6
O5B S1B O4B 118.14(12)
O5B S1B C28B 108.75(11)
O4B S1B C28B 108.76(11)
O5B S1B C27B 107.65(11)
O4B S1B C27B 109.35(11)
C28B S1B C27B 103.16(11)
O2B Si1B C20B 109.54(11)
O2B Si1B C19B 110.04(11)
C20B Si1B C19B 108.61(15)
O2B Si1B C15B 104.99(10)
C20B Si1B C15B 112.11(13)
C19B Si1B C15B 111.51(13)
O3B Si2B C25B 112.06(11)
O3B Si2B C26B 107.46(11)
C25B Si2B C26B 110.53(13)
O3B Si2B C21B 105.30(10)
C25B Si2B C21B 110.19(12)
C26B Si2B C21B 111.18(13)
C1B O1B C2B 61.32(14)
C14B O2B Si1B 122.30(14)
C10B O3B Si2B 133.56(15)
O1B C1B C2B 59.77(14)
O1B C1B C10B 115.15(18)
C2B C1B C10B 127.0(2)
O1B C1B H1BA 114.3
C2B C1B H1BA 114.3
C10B C1B H1BA 114.3
O1B C2B C1B 58.90(14)
O1B C2B C9B 114.30(19)
C1B C2B C9B 123.3(2)
O1B C2B C3B 112.17(19)
C1B C2B C3B 117.1(2)
C9B C2B C3B 116.4(2)
C2B C3B C4B 113.9(2)
C2B C3B H3BA 108.8
C4B C3B H3BA 108.8
C2B C3B H3BB 108.8
C4B C3B H3BB 108.8
H3BA C3B H3BB 107.7
C5B C4B C3B 110.4(2)
C5B C4B H4BA 109.6
C3B C4B H4BA 109.6
C5B C4B H4BB 109.6
C3B C4B H4BB 109.6
H4BA C4B H4BB 108.1
C6B C5B C4B 126.3(2)
C6B C5B H5BA 116.8
C4B C5B H5BA 116.8
C5B C6B C7B 118.5(3)
C5B C6B C8B 125.3(2)
C7B C6B C8B 116.1(2)
C6B C7B Br1B 112.33(19)
C6B C7B H7BA 109.1
Br1B C7B H7BA 109.1
C6B C7B H7BB 109.1
Br1B C7B H7BB 109.1
H7BA C7B H7BB 107.9
C6B C8B H8BA 109.5
C6B C8B H8BB 109.5
H8BA C8B H8BB 109.5
C6B C8B H8BC 109.5
H8BA C8B H8BC 109.5
H8BB C8B H8BC 109.5
C2B C9B H9BA 109.5
C2B C9B H9BB 109.5
H9BA C9B H9BB 109.5
C2B C9B H9BC 109.5
H9BA C9B H9BC 109.5
H9BB C9B H9BC 109.5
O3B C10B C1B 110.25(18)
O3B C10B C11B 108.50(18)
C1B C10B C11B 109.21(18)
O3B C10B H10B 109.6
C1B C10B H10B 109.6
C11B C10B H10B 109.6
C12B C11B C27B 110.06(18)
C12B C11B C10B 112.99(18)
C27B C11B C10B 110.97(18)
C12B C11B H11B 107.5
C27B C11B H11B 107.5
C10B C11B H11B 107.5
C13B C12B C14B 122.9(2)
C13B C12B C11B 123.8(2)
C14B C12B C11B 113.26(19)
C12B C13B H13C 123.2(19)
C12B C13B H13D 121.3(18)
H13C C13B H13D 116(3)
O2B C14B C12B 113.12(19)
O2B C14B H14C 109.0
C12B C14B H14C 109.0
O2B C14B H14D 109.0
C12B C14B H14D 109.0
H14C C14B H14D 107.8
C17B C15B C16B 108.7(2)
C17B C15B C18B 109.2(2)
C16B C15B C18B 108.6(2)
C17B C15B Si1B 110.92(18)
C16B C15B Si1B 109.35(19)
C18B C15B Si1B 110.01(17)
C15B C16B H16D 109.5
C15B C16B H16E 109.5
H16D C16B H16E 109.5
C15B C16B H16F 109.5
H16D C16B H16F 109.5
H16E C16B H16F 109.5
C15B C17B H17D 109.5
C15B C17B H17E 109.5
H17D C17B H17E 109.5
C15B C17B H17F 109.5
H17D C17B H17F 109.5
H17E C17B H17F 109.5
C15B C18B H18D 109.5
C15B C18B H18E 109.5
H18D C18B H18E 109.5
C15B C18B H18F 109.5
H18D C18B H18F 109.5
H18E C18B H18F 109.5
Si1B C19B H19D 109.5
Si1B C19B H19E 109.5
H19D C19B H19E 109.5
Si1B C19B H19F 109.5
H19D C19B H19F 109.5
H19E C19B H19F 109.5
Si1B C20B H20D 109.5
Si1B C20B H20E 109.5
H20D C20B H20E 109.5
Si1B C20B H20F 109.5
H20D C20B H20F 109.5
H20E C20B H20F 109.5
C22B C21B C24B 109.5(2)
C22B C21B C23B 109.9(2)
C24B C21B C23B 107.6(2)
C22B C21B Si2B 109.1(2)
C24B C21B Si2B 110.78(18)
C23B C21B Si2B 109.88(18)
C21B C22B H22D 109.5
C21B C22B H22E 109.5
H22D C22B H22E 109.5
C21B C22B H22F 109.5
H22D C22B H22F 109.5
H22E C22B H22F 109.5
C21B C23B H23D 109.5
C21B C23B H23E 109.5
H23D C23B H23E 109.5
C21B C23B H23F 109.5
H23D C23B H23F 109.5
H23E C23B H23F 109.5
C21B C24B H24D 109.5
C21B C24B H24E 109.5
H24D C24B H24E 109.5
C21B C24B H24F 109.5
H24D C24B H24F 109.5
H24E C24B H24F 109.5
Si2B C25B H25D 109.5
Si2B C25B H25E 109.5
H25D C25B H25E 109.5
Si2B C25B H25F 109.5
H25D C25B H25F 109.5
H25E C25B H25F 109.5
Si2B C26B H26D 109.5
Si2B C26B H26E 109.5
H26D C26B H26E 109.5
Si2B C26B H26F 109.5
H26D C26B H26F 109.5
H26E C26B H26F 109.5
C11B C27B S1B 112.95(16)
C11B C27B H27C 109.0
S1B C27B H27C 109.0
C11B C27B H27D 109.0
S1B C27B H27D 109.0
H27C C27B H27D 107.8
C29B C28B C33B 121.5(2)
C29B C28B S1B 119.34(19)
C33B C28B S1B 119.13(18)
C30B C29B C28B 119.0(2)
C30B C29B H29B 120.5
C28B C29B H29B 120.5
C31B C30B C29B 119.9(2)
C31B C30B H30B 120.0
C29B C30B H30B 120.0
C30B C31B C32B 120.6(2)
C30B C31B H31B 119.7
C32B C31B H31B 119.7
C33B C32B C31B 120.1(2)
C33B C32B H32B 120.0
C31B C32B H32B 120.0
C32B C33B C28B 118.9(2)
C32B C33B H33B 120.6
C28B C33B H33B 120.6

loop_
_geom_bond_atom_site_label_1
_geom_bond_atom_site_label_2
_geom_bond_distance
Br1A C7A 1.977(3)
S1A O4A 1.4436(18)
S1A O5A 1.4453(18)
S1A C28A 1.770(2)
S1A C27A 1.775(2)
Si1A O2A 1.6535(17)
Si1A C19A 1.856(3)
Si1A C20A 1.860(3)
Si1A C15A 1.876(3)
Si2A O3A 1.6621(16)
Si2A C26A 1.862(3)
Si2A C25A 1.864(3)
Si2A C21A 1.877(3)
O1A C1A 1.448(3)
O1A C2A 1.457(3)
O2A C14A 1.418(3)
O3A C10A 1.423(3)
C1A C2A 1.475(3)
C1A C10A 1.514(3)
C1A H1AA 1.0000
C2A C9A 1.496(3)
C2A C3A 1.519(3)
C3A C4A 1.531(3)
C3A H3AA 0.9900
C3A H3AB 0.9900
C4A C5A 1.507(3)
C4A H4AA 0.9900
C4A H4AB 0.9900
C5A C6A 1.335(4)
C5A H5AA 0.9500
C6A C7A 1.487(3)
C6A C8A 1.495(4)
C7A H7AA 0.9900
C7A H7AB 0.9900
C8A H8AA 0.9800
C8A H8AB 0.9800
C8A H8AC 0.9800
C9A H9AA 0.9800
C9A H9AB 0.9800
C9A H9AC 0.9800
C10A C11A 1.549(3)
C10A H10A 1.0000
C11A C12A 1.518(3)
C11A C27A 1.540(3)
C11A H11A 1.0000
C12A C13A 1.320(3)
C12A C14A 1.511(3)
C13A H13A 0.96(3)
C13A H13B 0.93(3)
C14A H14A 0.9900
C14A H14B 0.9900
C15A C16A 1.514(4)
C15A C17A 1.532(3)
C15A C18A 1.544(4)
C16A H16A 0.9800
C16A H16B 0.9800
C16A H16C 0.9800
C17A H17A 0.9800
C17A H17B 0.9800
C17A H17C 0.9800
C18A H18A 0.9800
C18A H18B 0.9800
C18A H18C 0.9800
C19A H19A 0.9800
C19A H19B 0.9800
C19A H19C 0.9800
C20A H20A 0.9800
C20A H20B 0.9800
C20A H20C 0.9800
C21A C22A 1.527(4)
C21A C24A 1.539(4)
C21A C23A 1.544(3)
C22A H22A 0.9800
C22A H22B 0.9800
C22A H22C 0.9800
C23A H23A 0.9800
C23A H23B 0.9800
C23A H23C 0.9800
C24A H24A 0.9800
C24A H24B 0.9800
C24A H24C 0.9800
C25A H25A 0.9800
C25A H25B 0.9800
C25A H25C 0.9800
C26A H26A 0.9800
C26A H26B 0.9800
C26A H26C 0.9800
C27A H27A 0.9900
C27A H27B 0.9900
C28A C33A 1.387(3)
C28A C29A 1.392(3)
C29A C30A 1.391(3)
C29A H29A 0.9500
C30A C31A 1.389(4)
C30A H30A 0.9500
C31A C32A 1.390(4)
C31A H31A 0.9500
C32A C33A 1.387(3)
C32A H32A 0.9500
C33A H33A 0.9500
Br1B C7B 1.976(3)
S1B O5B 1.4393(19)
S1B O4B 1.4426(19)
S1B C28B 1.767(2)
S1B C27B 1.776(2)
Si1B O2B 1.6556(16)
Si1B C20B 1.856(3)
Si1B C19B 1.858(3)
Si1B C15B 1.875(2)
Si2B O3B 1.6478(17)
Si2B C25B 1.858(3)
Si2B C26B 1.861(3)
Si2B C21B 1.878(3)
O1B C1B 1.449(3)
O1B C2B 1.462(3)
O2B C14B 1.419(3)
O3B C10B 1.415(3)
C1B C2B 1.485(3)
C1B C10B 1.513(3)
C1B H1BA 1.0000
C2B C9B 1.496(3)
C2B C3B 1.516(3)
C3B C4B 1.534(3)
C3B H3BA 0.9900
C3B H3BB 0.9900
C4B C5B 1.505(3)
C4B H4BA 0.9900
C4B H4BB 0.9900
C5B C6B 1.331(4)
C5B H5BA 0.9500
C6B C7B 1.492(3)
C6B C8B 1.498(4)
C7B H7BA 0.9900
C7B H7BB 0.9900
C8B H8BA 0.9800
C8B H8BB 0.9800
C8B H8BC 0.9800
C9B H9BA 0.9800
C9B H9BB 0.9800
C9B H9BC 0.9800
C10B C11B 1.547(3)
C10B H10B 1.0000
C11B C12B 1.523(3)
C11B C27B 1.542(3)
C11B H11B 1.0000
C12B C13B 1.315(3)
C12B C14B 1.506(3)
C13B H13C 0.92(3)
C13B H13D 0.94(3)
C14B H14C 0.9900
C14B H14D 0.9900
C15B C17B 1.527(4)
C15B C16B 1.535(4)
C15B C18B 1.535(3)
C16B H16D 0.9800
C16B H16E 0.9800
C16B H16F 0.9800
C17B H17D 0.9800
C17B H17E 0.9800
C17B H17F 0.9800
C18B H18D 0.9800
C18B H18E 0.9800
C18B H18F 0.9800
C19B H19D 0.9800
C19B H19E 0.9800
C19B H19F 0.9800
C20B H20D 0.9800
C20B H20E 0.9800
C20B H20F 0.9800
C21B C22B 1.542(4)
C21B C24B 1.544(4)
C21B C23B 1.544(4)
C22B H22D 0.9800
C22B H22E 0.9800
C22B H22F 0.9800
C23B H23D 0.9800
C23B H23E 0.9800
C23B H23F 0.9800
C24B H24D 0.9800
C24B H24E 0.9800
C24B H24F 0.9800
C25B H25D 0.9800
C25B H25E 0.9800
C25B H25F 0.9800
C26B H26D 0.9800
C26B H26E 0.9800
C26B H26F 0.9800
C27B H27C 0.9900
C27B H27D 0.9900
C28B C29B 1.388(3)
C28B C33B 1.391(3)
C29B C30B 1.386(4)
C29B H29B 0.9500
C30B C31B 1.386(4)
C30B H30B 0.9500
C31B C32B 1.388(4)
C31B H31B 0.9500
C32B C33B 1.383(3)
C32B H32B 0.9500
C33B H33B 0.9500
